data_1542166
loop_
_publ_author_name
'Roth, H.F.'
'Meyer, G.'
'Kaindl, G.'
'Hu, Z.'

_publ_section_title
;
 Synthesis, structure, and X-ray absorption spectra of Lix Nb O2 and Nax
 Nb O3 (x<1)
;
_journal_name_full 'Zeitschrift fuer Anorganische und Allgemeine Chemie'
_journal_page_first 1369
_journal_page_last 1373
_journal_volume 619
_journal_year 1993
_chemical_formula_sum 'Na Nb O2'
_chemical_name_systematic 'Na (Nb O2)'
_space_group_IT_number 194
_symmetry_space_group_name_Hall '-P 6c 2c'
_symmetry_space_group_name_H-M 'P 63/m m c'
_cell_angle_alpha 90
_cell_angle_beta 90
_cell_angle_gamma 120
_cell_formula_units_Z 2
_cell_length_a 2.955
_cell_length_b 2.955
_cell_length_c 11.647
_cell_volume 88.076
_citation_journal_id_ASTM ZAACAB
_cod_data_source_file Roth_ZAACAB_1993_1519.cif
_cod_data_source_block Na1Nb1O2
_cod_original_cell_volume 88.07642
_cod_original_formula_sum 'Na1 Nb1 O2'
_cod_database_code 1542166

loop_
_symmetry_equiv_pos_as_xyz
x,y,z
x-y,x,z+1/2
-y,x-y,z
-x,-y,z+1/2
-x+y,-x,z
y,-x+y,z+1/2
-y,-x,-z+1/2
x-y,-y,-z
x,x-y,-z+1/2
y,x,-z
-x+y,y,-z+1/2
-x,-x+y,-z
-x,-y,-z
-x+y,-x,-z-1/2
y,-x+y,-z
x,y,-z-1/2
x-y,x,-z
-y,x-y,-z-1/2
y,x,z-1/2
-x+y,y,z
-x,-x+y,z-1/2
-y,-x,z
x-y,-y,z-1/2
x,x-y,z

loop_
_atom_site_label
_atom_site_type_symbol
_atom_site_fract_x
_atom_site_fract_y
_atom_site_fract_z
_atom_site_occupancy
_atom_site_U_iso_or_equiv
Nb1 Nb+3 0.6667 0.3333 0.25 1 0.0
O1 O-2 0.3333 0.6667 0.1418 1 0.0
Na1 Na+1 0 0 0 1 0.0
